data_8105344
loop_
_publ_author_name
'Hanft, Anna'
'Lichtenberg, Crispin'

_publ_section_title
;
 Dimerization of
 2-[(2-((2-aminophenyl)thio)phenyl)amino]-cyclohepta-2,4,6-trien-1-one
 through hydrogen bonding, C19H16N2OS
;
_journal_issue 4
_journal_name_full 'Zeitschrift f\"ur Kristallographie - New Crystal Structures'
_journal_page_first 963
_journal_page_last 966
_journal_paper_doi 10.1515/ncrs-2020-0124
_journal_volume 235
_journal_year 2020
_chemical_formula_moiety 'C19 H16 N2 O S'
_chemical_formula_sum 'C19 H16 N2 O S'
_chemical_formula_weight 320.40
_space_group_crystal_system triclinic
_space_group_IT_number 2
_space_group_name_Hall '-P 1'
_space_group_name_H-M_alt 'P -1'
_atom_sites_solution_hydrogens mixed
_atom_sites_solution_primary direct
_cell_angle_alpha 72.546(2)
_cell_angle_beta 84.568(2)
_cell_angle_gamma 80.760(2)
_cell_formula_units_Z 2
_cell_length_a 8.1510(3)
_cell_length_b 8.8021(3)
_cell_length_c 11.3953(5)
_cell_measurement_reflns_used 2169
_cell_measurement_temperature 100
_cell_measurement_theta_max 27.15
_cell_measurement_theta_min 2.45
_cell_volume 768.86(5)
_computing_cell_refinement 'SAINT+ V8.38A [2]'
_computing_data_collection 'APEX2 ver. 2014.9 [1]'
_computing_data_reduction 'SAINT+ V8.38A [2]'
_computing_molecular_graphics 'Mercury 4 (CSD 2020) [5], Olex2 1.2 [6]'
_computing_publication_material 'SHELXL  [4], Olex2 1.2 [6]'
_computing_structure_refinement 'SHELXL  [4]'
_computing_structure_solution 'SHELXT  [3]'
_diffrn_ambient_temperature 100
_diffrn_detector_area_resol_mean 8
_diffrn_measured_fraction_theta_full 0.993
_diffrn_measured_fraction_theta_max 0.978
_diffrn_measurement_device_type 'Bruker SMART APEX CCD area detector'
_diffrn_measurement_method '\w and \f scans'
_diffrn_radiation_monochromator graphite
_diffrn_radiation_type MoK\a
_diffrn_radiation_wavelength 0.71073
_diffrn_reflns_av_R_equivalents 0.0397
_diffrn_reflns_av_unetI/netI 0.0591
_diffrn_reflns_Laue_measured_fraction_full 0.993
_diffrn_reflns_Laue_measured_fraction_max 0.978
_diffrn_reflns_limit_h_max 10
_diffrn_reflns_limit_h_min -8
_diffrn_reflns_limit_k_max 11
_diffrn_reflns_limit_k_min -11
_diffrn_reflns_limit_l_max 15
_diffrn_reflns_limit_l_min -11
_diffrn_reflns_number 9366
_diffrn_reflns_point_group_measured_fraction_full 0.993
_diffrn_reflns_point_group_measured_fraction_max 0.978
_diffrn_reflns_theta_full 26.000
_diffrn_reflns_theta_max 27.986
_diffrn_reflns_theta_min 1.876
_diffrn_source 'sealed tube'
_diffrn_standards_number 0
_exptl_absorpt_coefficient_mu 0.216
_exptl_absorpt_correction_T_max 0.7456
_exptl_absorpt_correction_T_min 0.6223
_exptl_absorpt_correction_type empirical
_exptl_absorpt_process_details
;    
SADABS-2012/1 (Bruker,2012) was used for absorption correction. 
wR2(int) was 0.0626 before and 0.0444 after correction. 
The Ratio of minimum to maximum transmission is 0.8346. 
The \l/2 correction factor is 0.0015.'
;
_exptl_crystal_colour colourless
_exptl_crystal_colour_primary colourless
_exptl_crystal_density_diffrn 1.384
_exptl_crystal_density_meas .
_exptl_crystal_description plate
_exptl_crystal_F_000 336
_exptl_crystal_size_max 0.21
_exptl_crystal_size_mid 0.16
_exptl_crystal_size_min 0.04
_refine_diff_density_max 0.519
_refine_diff_density_min -0.305
_refine_diff_density_rms 0.066
_refine_ls_extinction_coef .
_refine_ls_extinction_method none
_refine_ls_goodness_of_fit_ref 0.936
_refine_ls_hydrogen_treatment mixed
_refine_ls_matrix_type full
_refine_ls_number_parameters 220
_refine_ls_number_reflns 3619
_refine_ls_number_restraints 0
_refine_ls_restrained_S_all 0.936
_refine_ls_R_factor_all 0.0765
_refine_ls_R_factor_gt 0.0491
_refine_ls_shift/su_max 0.000
_refine_ls_shift/su_mean 0.000
_refine_ls_structure_factor_coef Fsqd
_refine_ls_weighting_details 'w=1/[\s^2^(Fo^2^)+(0.1000P)^2^] where P=(Fo^2^+2Fc^2^)/3'
_refine_ls_weighting_scheme calc
_refine_ls_wR_factor_gt 0.1299
_refine_ls_wR_factor_ref 0.1494
_reflns_Friedel_coverage 0.000
_reflns_Friedel_fraction_full .
_reflns_Friedel_fraction_max .
_reflns_number_gt 2625
_reflns_number_total 3619
_reflns_threshold_expression 'I > 2\s(I)'
_cod_data_source_file suppl_ncrs-2020-0124_suppl.cif
_cod_data_source_block crlp034_p-1
_cod_database_code 8105344
_shelx_space_group_comment
;
The symmetry employed for this shelxl refinement is uniquely defined
by the following loop, which should always be used as a source of
symmetry information in preference to the above space-group names.
They are only intended as comments.
;
_shelx_estimated_absorpt_t_max 0.991
_shelx_estimated_absorpt_t_min 0.956
_olex2_refinement_description
;
1. Fixed Uiso
 At 1.2 times of:
  All C(H) groups
2.a Aromatic H refined with riding coordinates:
 C19(H19), C16(H16), C10(H10), C13(H13), C12(H12), C6(H6), C11(H11), C17(H17),
 C3(H3), C7(H7), C18(H18), C5(H5), C4(H4)
;

loop_
_space_group_symop_operation_xyz
'x, y, z'
'-x, -y, -z'

loop_
_atom_site_label
_atom_site_type_symbol
_atom_site_fract_x
_atom_site_fract_y
_atom_site_fract_z
_atom_site_U_iso_or_equiv
_atom_site_adp_type
_atom_site_occupancy
_atom_site_site_symmetry_order
_atom_site_calc_flag
_atom_site_refinement_flags_posn
_atom_site_refinement_flags_adp
_atom_site_refinement_flags_occupancy
_atom_site_disorder_assembly
_atom_site_disorder_group
C1 C 0.2649(3) 0.9263(2) 0.59895(19) 0.0194(5) Uani 1 1 d . . . . .
C2 C 0.4020(3) 0.8573(2) 0.68386(19) 0.0170(4) Uani 1 1 d . . . . .
C3 C 0.5422(3) 0.7529(3) 0.66942(19) 0.0214(5) Uani 1 1 d . . . . .
H3 H 0.612709 0.721509 0.734592 0.026 Uiso 1 1 calc R . . . .
C4 C 0.5961(3) 0.6864(3) 0.5733(2) 0.0262(5) Uani 1 1 d . . . . .
H4 H 0.696426 0.617702 0.584103 0.031 Uiso 1 1 calc R . . . .
C5 C 0.5225(3) 0.7078(3) 0.4652(2) 0.0254(5) Uani 1 1 d . . . . .
H5 H 0.580316 0.654797 0.411164 0.031 Uiso 1 1 calc R . . . .
C6 C 0.3712(3) 0.7996(3) 0.4269(2) 0.0232(5) Uani 1 1 d . . . . .
H6 H 0.340482 0.797943 0.350771 0.028 Uiso 1 1 calc R . . . .
C7 C 0.2605(3) 0.8920(3) 0.48436(19) 0.0223(5) Uani 1 1 d . . . . .
H7 H 0.165653 0.941274 0.441153 0.027 Uiso 1 1 calc R . . . .
C8 C 0.4611(3) 0.8454(2) 0.89677(19) 0.0173(4) Uani 1 1 d . . . . .
C9 C 0.3829(2) 0.7484(2) 1.00027(19) 0.0172(4) Uani 1 1 d . . . . .
C10 C 0.4672(3) 0.6839(3) 1.10903(19) 0.0205(5) Uani 1 1 d . . . . .
H10 H 0.416279 0.618802 1.178156 0.025 Uiso 1 1 calc R . . . .
C11 C 0.6259(3) 0.7165(3) 1.1144(2) 0.0210(5) Uani 1 1 d . . . . .
H11 H 0.682462 0.671832 1.186693 0.025 Uiso 1 1 calc R . . . .
C12 C 0.7015(3) 0.8159(3) 1.0120(2) 0.0218(5) Uani 1 1 d . . . . .
H12 H 0.807463 0.839519 1.016403 0.026 Uiso 1 1 calc R . . . .
C13 C 0.6186(3) 0.8802(3) 0.9025(2) 0.0198(5) Uani 1 1 d . . . . .
H13 H 0.669291 0.946235 0.833736 0.024 Uiso 1 1 calc R . . . .
C14 C 0.1056(3) 0.6179(3) 1.13132(19) 0.0193(4) Uani 1 1 d . . . . .
C15 C 0.0507(2) 0.7064(3) 1.21541(19) 0.0184(4) Uani 1 1 d . . . . .
C16 C -0.0269(3) 0.6290(3) 1.3276(2) 0.0219(5) Uani 1 1 d . . . . .
H16 H -0.062511 0.684984 1.384912 0.026 Uiso 1 1 calc R . . . .
C17 C -0.0509(3) 0.4700(3) 1.3539(2) 0.0247(5) Uani 1 1 d . . . . .
H17 H -0.104983 0.421133 1.428000 0.030 Uiso 1 1 calc R . . . .
C18 C 0.0044(3) 0.3819(3) 1.2714(2) 0.0263(5) Uani 1 1 d . . . . .
H18 H -0.009798 0.274248 1.290426 0.032 Uiso 1 1 calc R . . . .
C19 C 0.0811(3) 0.4578(3) 1.1605(2) 0.0229(5) Uani 1 1 d . . . . .
H19 H 0.117034 0.400415 1.104136 0.027 Uiso 1 1 calc R . . . .
H1 H 0.282(3) 0.972(3) 0.788(2) 0.034(7) Uiso 1 1 d . . . . .
H2A H 0.100(3) 0.914(3) 1.109(3) 0.041(8) Uiso 1 1 d . . . . .
H2B H 0.013(4) 0.921(3) 1.240(3) 0.046(8) Uiso 1 1 d . . . . .
N1 N 0.3736(2) 0.9092(2) 0.78604(16) 0.0194(4) Uani 1 1 d . . . . .
N2 N 0.0760(3) 0.8639(2) 1.1906(2) 0.0247(4) Uani 1 1 d . . . . .
O1 O 0.14534(19) 1.01392(19) 0.63363(14) 0.0271(4) Uani 1 1 d . . . . .
S1 S 0.18083(7) 0.71275(7) 0.98081(5) 0.02337(18) Uani 1 1 d . . . . .

loop_
_atom_site_aniso_label
_atom_site_aniso_U_11
_atom_site_aniso_U_22
_atom_site_aniso_U_33
_atom_site_aniso_U_23
_atom_site_aniso_U_13
_atom_site_aniso_U_12
S1 0.0169(3) 0.0404(3) 0.0133(3) -0.0061(2) -0.0034(2) -0.0069(2)
O1 0.0229(9) 0.0370(9) 0.0209(9) -0.0119(7) -0.0080(7) 0.0080(7)
N1 0.0162(10) 0.0277(10) 0.0135(9) -0.0068(7) -0.0049(7) 0.0037(8)
N2 0.0289(12) 0.0253(10) 0.0201(11) -0.0063(8) 0.0005(9) -0.0060(8)
C9 0.0121(10) 0.0249(10) 0.0166(11) -0.0098(8) -0.0028(8) 0.0004(8)
C8 0.0158(11) 0.0225(10) 0.0140(10) -0.0080(8) -0.0034(8) 0.0025(8)
C15 0.0117(10) 0.0277(11) 0.0155(11) -0.0057(9) -0.0060(8) -0.0003(8)
C19 0.0176(11) 0.0298(12) 0.0229(12) -0.0103(9) -0.0068(9) 0.0001(9)
C16 0.0173(11) 0.0319(12) 0.0161(11) -0.0070(9) -0.0039(9) -0.0007(9)
C14 0.0134(11) 0.0280(11) 0.0155(11) -0.0048(9) -0.0041(8) -0.0012(8)
C2 0.0173(11) 0.0213(10) 0.0123(10) -0.0039(8) -0.0009(8) -0.0039(8)
C10 0.0207(12) 0.0266(11) 0.0133(10) -0.0047(9) -0.0014(8) -0.0021(9)
C13 0.0186(11) 0.0244(11) 0.0158(11) -0.0055(9) -0.0010(8) -0.0021(8)
C1 0.0190(11) 0.0227(10) 0.0148(11) -0.0027(8) -0.0026(8) -0.0019(8)
C12 0.0156(11) 0.0306(12) 0.0210(12) -0.0099(9) -0.0031(9) -0.0021(9)
C6 0.0288(13) 0.0277(12) 0.0139(11) -0.0056(9) -0.0037(9) -0.0052(9)
C11 0.0190(11) 0.0287(11) 0.0154(11) -0.0076(9) -0.0065(9) 0.0019(9)
C17 0.0209(12) 0.0321(12) 0.0162(11) 0.0027(9) -0.0050(9) -0.0059(9)
C3 0.0199(12) 0.0285(11) 0.0163(11) -0.0074(9) -0.0077(9) 0.0008(9)
C7 0.0229(12) 0.0263(11) 0.0158(11) -0.0011(9) -0.0083(9) -0.0030(9)
C18 0.0243(13) 0.0228(11) 0.0304(13) -0.0023(9) -0.0096(10) -0.0048(9)
C5 0.0268(13) 0.0335(12) 0.0182(11) -0.0130(10) 0.0003(9) -0.0007(10)
C4 0.0187(12) 0.0339(13) 0.0265(13) -0.0121(10) -0.0036(9) 0.0031(9)

loop_
_atom_type_symbol
_atom_type_description
_atom_type_scat_dispersion_real
_atom_type_scat_dispersion_imag
_atom_type_scat_source
C C 0.0033 0.0016 'International Tables Vol C Tables 4.2.6.8 and 6.1.1.4'
H H 0.0000 0.0000 'International Tables Vol C Tables 4.2.6.8 and 6.1.1.4'
N N 0.0061 0.0033 'International Tables Vol C Tables 4.2.6.8 and 6.1.1.4'
O O 0.0106 0.0060 'International Tables Vol C Tables 4.2.6.8 and 6.1.1.4'
S S 0.1246 0.1234 'International Tables Vol C Tables 4.2.6.8 and 6.1.1.4'

loop_
_geom_angle_atom_site_label_1
_geom_angle_atom_site_label_2
_geom_angle_atom_site_label_3
_geom_angle
_geom_angle_site_symmetry_1
_geom_angle_site_symmetry_3
C14 S1 C9 104.48(10) . .
C8 N1 H1 117.6(18) . .
C2 N1 C8 126.28(18) . .
C2 N1 H1 114.8(18) . .
C15 N2 H2A 114.8(17) . .
C15 N2 H2B 115.5(18) . .
H2A N2 H2B 120(2) . .
C8 C9 S1 116.12(16) . .
C10 C9 S1 124.51(17) . .
C10 C9 C8 119.35(19) . .
C9 C8 N1 118.57(19) . .
C13 C8 N1 120.86(19) . .
C13 C8 C9 120.56(19) . .
N2 C15 C16 120.20(19) . .
N2 C15 C14 121.34(19) . .
C16 C15 C14 118.43(19) . .
C14 C19 H19 119.2 . .
C18 C19 H19 119.2 . .
C18 C19 C14 121.5(2) . .
C15 C16 H16 119.7 . .
C17 C16 C15 120.6(2) . .
C17 C16 H16 119.7 . .
C15 C14 S1 121.09(16) . .
C19 C14 S1 118.58(16) . .
C19 C14 C15 119.8(2) . .
N1 C2 C1 110.89(18) . .
N1 C2 C3 121.24(19) . .
C3 C2 C1 127.87(19) . .
C9 C10 H10 119.9 . .
C11 C10 C9 120.2(2) . .
C11 C10 H10 119.9 . .
C8 C13 H13 120.2 . .
C8 C13 C12 119.6(2) . .
C12 C13 H13 120.2 . .
O1 C1 C2 116.84(18) . .
O1 C1 C7 119.8(2) . .
C7 C1 C2 123.31(19) . .
C13 C12 H12 119.9 . .
C11 C12 C13 120.1(2) . .
C11 C12 H12 119.9 . .
C7 C6 H6 115.1 . .
C7 C6 C5 129.8(2) . .
C5 C6 H6 115.1 . .
C10 C11 C12 120.1(2) . .
C10 C11 H11 119.9 . .
C12 C11 H11 119.9 . .
C16 C17 H17 119.4 . .
C16 C17 C18 121.1(2) . .
C18 C17 H17 119.4 . .
C2 C3 H3 114.6 . .
C2 C3 C4 130.7(2) . .
C4 C3 H3 114.6 . .
C1 C7 H7 114.3 . .
C6 C7 C1 131.5(2) . .
C6 C7 H7 114.3 . .
C19 C18 C17 118.5(2) . .
C19 C18 H18 120.7 . .
C17 C18 H18 120.7 . .
C6 C5 H5 116.3 . .
C4 C5 C6 127.5(2) . .
C4 C5 H5 116.3 . .
C3 C4 H4 115.4 . .
C5 C4 C3 129.3(2) . .
C5 C4 H4 115.4 . .

loop_
_geom_bond_atom_site_label_1
_geom_bond_atom_site_label_2
_geom_bond_distance
_geom_bond_site_symmetry_2
S1 C9 1.771(2) .
S1 C14 1.766(2) .
O1 C1 1.253(2) .
N1 C8 1.426(3) .
N1 C2 1.361(3) .
N1 H1 0.85(3) .
N2 C15 1.374(3) .
N2 H2A 0.92(3) .
N2 H2B 0.93(3) .
C9 C8 1.398(3) .
C9 C10 1.394(3) .
C8 C13 1.378(3) .
C15 C16 1.401(3) .
C15 C14 1.407(3) .
C19 H19 0.9300 .
C19 C14 1.391(3) .
C19 C18 1.383(3) .
C16 H16 0.9300 .
C16 C17 1.383(3) .
C2 C1 1.479(3) .
C2 C3 1.377(3) .
C10 H10 0.9300 .
C10 C11 1.380(3) .
C13 H13 0.9300 .
C13 C12 1.395(3) .
C1 C7 1.430(3) .
C12 H12 0.9300 .
C12 C11 1.390(3) .
C6 H6 0.9300 .
C6 C7 1.370(3) .
C6 C5 1.391(3) .
C11 H11 0.9300 .
C17 H17 0.9300 .
C17 C18 1.390(3) .
C3 H3 0.9300 .
C3 C4 1.396(3) .
C7 H7 0.9300 .
C18 H18 0.9300 .
C5 H5 0.9300 .
C5 C4 1.370(3) .
C4 H4 0.9300 .

loop_
_geom_torsion_atom_site_label_1
_geom_torsion_atom_site_label_2
_geom_torsion_atom_site_label_3
_geom_torsion_atom_site_label_4
_geom_torsion
_geom_torsion_site_symmetry_1
_geom_torsion_site_symmetry_2
_geom_torsion_site_symmetry_3
_geom_torsion_site_symmetry_4
S1 C9 C8 N1 0.9(2) . . . .
S1 C9 C8 C13 -179.98(15) . . . .
S1 C9 C10 C11 178.78(15) . . . .
O1 C1 C7 C6 -178.8(2) . . . .
N1 C8 C13 C12 -179.88(18) . . . .
N1 C2 C1 O1 -2.3(3) . . . .
N1 C2 C1 C7 -179.58(19) . . . .
N1 C2 C3 C4 -179.4(2) . . . .
N2 C15 C16 C17 -179.2(2) . . . .
N2 C15 C14 S1 -9.8(3) . . . .
N2 C15 C14 C19 178.6(2) . . . .
C9 S1 C14 C15 75.80(19) . . . .
C9 S1 C14 C19 -112.50(18) . . . .
C9 C8 C13 C12 1.1(3) . . . .
C9 C10 C11 C12 1.0(3) . . . .
C8 N1 C2 C1 167.35(19) . . . .
C8 N1 C2 C3 -12.0(3) . . . .
C8 C9 C10 C11 0.4(3) . . . .
C8 C13 C12 C11 0.4(3) . . . .
C15 C16 C17 C18 1.5(3) . . . .
C16 C15 C14 S1 172.05(16) . . . .
C16 C15 C14 C19 0.5(3) . . . .
C16 C17 C18 C19 -1.5(3) . . . .
C14 S1 C9 C8 -170.45(15) . . . .
C14 S1 C9 C10 11.1(2) . . . .
C14 C15 C16 C17 -1.0(3) . . . .
C14 C19 C18 C17 1.0(3) . . . .
C2 N1 C8 C9 -104.8(2) . . . .
C2 N1 C8 C13 76.1(3) . . . .
C2 C1 C7 C6 -1.6(4) . . . .
C2 C3 C4 C5 0.1(4) . . . .
C10 C9 C8 N1 179.48(17) . . . .
C10 C9 C8 C13 -1.4(3) . . . .
C13 C12 C11 C10 -1.4(3) . . . .
C1 C2 C3 C4 1.4(4) . . . .
C6 C5 C4 C3 -1.9(4) . . . .
C3 C2 C1 O1 177.0(2) . . . .
C3 C2 C1 C7 -0.3(3) . . . .
C7 C6 C5 C4 1.1(4) . . . .
C18 C19 C14 S1 -172.28(17) . . . .
C18 C19 C14 C15 -0.5(3) . . . .
C5 C6 C7 C1 1.2(4) . . . .
